data_7240628
loop_
_publ_author_name
'Long, J\'er\^ome'
'Tolpygin, Aleksei'
'Cherkasov, Anton'
'Lyssenko, Konstantin A.'
'Guari, Yannick'
'Larionova, Joulia'
'Trifonov, Alexander'

_publ_section_title
;
 Investigation of the Slow Relaxation of the Magnetization Dynamics in
 Homoleptic Ene-Diamido Organodysprosium(III) Complexes with K+/Arene
 Interactions
;
_journal_name_full CrystEngComm
_journal_paper_doi 10.1039/D0CE00611D
_journal_year 2020
_chemical_formula_moiety 'C60 H88 Dy K N4 O2'
_chemical_formula_sum 'C60 H88 Dy K N4 O2'
_chemical_formula_weight 1098.94
_space_group_crystal_system triclinic
_space_group_IT_number 2
_space_group_name_Hall '-P 1'
_space_group_name_H-M_alt 'P -1'
_atom_sites_solution_hydrogens mixed
_atom_sites_solution_primary dual
_atom_sites_solution_secondary difmap
_audit_creation_method SHELXL-2018/3
_audit_update_record
;
2020-04-02 deposited with the CCDC.	2020-06-04 downloaded from the CCDC.
;
_cell_angle_alpha 81.5632(16)
_cell_angle_beta 79.7047(11)
_cell_angle_gamma 72.2832(9)
_cell_formula_units_Z 2
_cell_length_a 11.7767(7)
_cell_length_b 13.3468(11)
_cell_length_c 19.3209(11)
_cell_measurement_reflns_used 8934
_cell_measurement_temperature 120(2)
_cell_measurement_theta_max 28.33
_cell_measurement_theta_min 2.23
_cell_volume 2832.4(3)
_computing_cell_refinement Saint
_computing_data_collection APEX3
_computing_data_reduction Saint
_computing_structure_refinement 'SHELXL 2018/3'
_computing_structure_solution 'SHELXT 2014/5'
_diffrn_ambient_temperature 120(2)
_diffrn_measured_fraction_theta_full 1.000
_diffrn_measured_fraction_theta_max 0.998
_diffrn_measurement_device_type 'Bruker Apex II (CCD)'
_diffrn_measurement_method '\w scans'
_diffrn_radiation_type MoK\a
_diffrn_radiation_wavelength 0.71073
_diffrn_reflns_av_R_equivalents 0.0261
_diffrn_reflns_av_unetI/netI 0.0387
_diffrn_reflns_Laue_measured_fraction_full 1.000
_diffrn_reflns_Laue_measured_fraction_max 0.998
_diffrn_reflns_limit_h_max 16
_diffrn_reflns_limit_h_min -16
_diffrn_reflns_limit_k_max 18
_diffrn_reflns_limit_k_min -18
_diffrn_reflns_limit_l_max 27
_diffrn_reflns_limit_l_min -27
_diffrn_reflns_number 36781
_diffrn_reflns_point_group_measured_fraction_full 1.000
_diffrn_reflns_point_group_measured_fraction_max 0.998
_diffrn_reflns_theta_full 25.242
_diffrn_reflns_theta_max 30.033
_diffrn_reflns_theta_min 1.610
_exptl_absorpt_coefficient_mu 1.436
_exptl_absorpt_correction_type multi-scan
_exptl_absorpt_process_details SADABS
_exptl_crystal_colour orange
_exptl_crystal_density_diffrn 1.289
_exptl_crystal_description prism
_exptl_crystal_F_000 1154
_exptl_crystal_size_max 0.430
_exptl_crystal_size_mid 0.280
_exptl_crystal_size_min 0.210
_exptl_transmission_factor_max 0.752
_exptl_transmission_factor_min 0.577
_refine_diff_density_max 0.809
_refine_diff_density_min -0.537
_refine_diff_density_rms 0.081
_refine_ls_extinction_method none
_refine_ls_goodness_of_fit_ref 1.032
_refine_ls_hydrogen_treatment mixed
_refine_ls_matrix_type full
_refine_ls_number_parameters 689
_refine_ls_number_reflns 16547
_refine_ls_number_restraints 92
_refine_ls_restrained_S_all 1.031
_refine_ls_R_factor_all 0.0319
_refine_ls_R_factor_gt 0.0266
_refine_ls_shift/su_max 0.002
_refine_ls_shift/su_mean 0.000
_refine_ls_structure_factor_coef Fsqd
_refine_ls_weighting_details 'w=1/[\s^2^(Fo^2^)+(0.0270P)^2^+0.5000P] where P=(Fo^2^+2Fc^2^)/3'
_refine_ls_weighting_scheme calc
_refine_ls_wR_factor_gt 0.0573
_refine_ls_wR_factor_ref 0.0593
_reflns_Friedel_coverage 0.000
_reflns_number_gt 14934
_reflns_number_total 16547
_reflns_threshold_expression 'I > 2\s(I)'
_cod_data_source_file d0ce00611d2.cif
_cod_data_source_block dydadh2kthf2
_cod_database_code 7240628
_shelx_shelxl_version_number 2018/3
_shelx_space_group_comment
;
The symmetry employed for this shelxl refinement is uniquely defined
by the following loop, which should always be used as a source of
symmetry information in preference to the above space-group names.
They are only intended as comments.
;
_shelx_estimated_absorpt_t_min 0.577
_shelx_estimated_absorpt_t_max 0.752

loop_
_space_group_symop_operation_xyz
'x, y, z'
'-x, -y, -z'

loop_
_atom_site_label
_atom_site_type_symbol
_atom_site_fract_x
_atom_site_fract_y
_atom_site_fract_z
_atom_site_U_iso_or_equiv
_atom_site_adp_type
_atom_site_occupancy
_atom_site_site_symmetry_order
_atom_site_calc_flag
_atom_site_refinement_flags_posn
_atom_site_refinement_flags_adp
_atom_site_refinement_flags_occupancy
_atom_site_disorder_assembly
_atom_site_disorder_group
Dy1 Dy 0.77219(2) 0.43846(2) 0.26414(2) 0.01274(3) Uani 1 1 d . . . . .
N1 N 0.58779(12) 0.43119(11) 0.31429(7) 0.0150(3) Uani 1 1 d . . . . .
N2 N 0.67261(12) 0.60489(11) 0.22787(7) 0.0152(3) Uani 1 1 d . . . . .
N3 N 0.84714(12) 0.31820(11) 0.18395(7) 0.0143(3) Uani 1 1 d . . . . .
N4 N 0.91078(12) 0.31762(11) 0.32434(7) 0.0158(3) Uani 1 1 d . . . . .
C1 C 0.56020(15) 0.53533(14) 0.33325(9) 0.0157(3) Uani 1 1 d . . . . .
H1 H 0.5239(19) 0.5478(16) 0.3790(11) 0.022(5) Uiso 1 1 d . . . . .
C2 C 0.59819(15) 0.61571(14) 0.29305(9) 0.0160(3) Uani 1 1 d . . . . .
H2 H 0.5783(18) 0.6805(16) 0.3149(10) 0.017(5) Uiso 1 1 d . . . . .
C3 C 0.50376(15) 0.37499(14) 0.34630(9) 0.0161(3) Uani 1 1 d . . . . .
C4 C 0.53507(16) 0.28988(14) 0.39907(9) 0.0183(3) Uani 1 1 d . . . . .
C5 C 0.45354(17) 0.23147(15) 0.42582(10) 0.0232(4) Uani 1 1 d . . . . .
H5A H 0.475039 0.173408 0.460500 0.028 Uiso 1 1 calc R U . . .
C6 C 0.34255(18) 0.25597(17) 0.40313(10) 0.0265(4) Uani 1 1 d . . . . .
H6A H 0.288788 0.214888 0.421665 0.032 Uiso 1 1 calc R U . . .
C7 C 0.31074(17) 0.34106(16) 0.35310(10) 0.0248(4) Uani 1 1 d . . . . .
H7A H 0.233542 0.359083 0.338504 0.030 Uiso 1 1 calc R U . . .
C8 C 0.38890(15) 0.40102(14) 0.32356(9) 0.0183(3) Uani 1 1 d . . . . .
C9 C 0.64856(16) 0.26778(15) 0.43291(10) 0.0210(4) Uani 1 1 d . . . . .
H9A H 0.707357 0.297478 0.398710 0.025 Uiso 1 1 calc R U . . .
C10 C 0.61786(19) 0.32632(18) 0.49954(11) 0.0304(4) Uani 1 1 d . . . . .
H10A H 0.691066 0.314126 0.520812 0.046 Uiso 1 1 calc R U . . .
H10B H 0.558522 0.299991 0.533514 0.046 Uiso 1 1 calc R U . . .
H10C H 0.584375 0.402215 0.486841 0.046 Uiso 1 1 calc R U . . .
C11 C 0.7101(2) 0.15083(17) 0.45176(12) 0.0337(5) Uani 1 1 d . . . . .
H11A H 0.725474 0.112629 0.409866 0.051 Uiso 1 1 calc R U . . .
H11B H 0.657754 0.121635 0.489243 0.051 Uiso 1 1 calc R U . . .
H11C H 0.786586 0.143210 0.468249 0.051 Uiso 1 1 calc R U . . .
C12 C 0.34835(16) 0.49551(15) 0.27030(10) 0.0213(4) Uani 1 1 d . . . . .
H12A H 0.420344 0.520139 0.249181 0.026 Uiso 1 1 calc R U . . .
C13 C 0.29826(18) 0.46794(17) 0.20974(10) 0.0278(4) Uani 1 1 d . . . . .
H13A H 0.358330 0.409102 0.187111 0.042 Uiso 1 1 calc R U . . .
H13B H 0.279813 0.529659 0.174855 0.042 Uiso 1 1 calc R U . . .
H13C H 0.224674 0.447476 0.228590 0.042 Uiso 1 1 calc R U . . .
C14 C 0.25520(18) 0.58683(17) 0.30721(11) 0.0284(4) Uani 1 1 d . . . . .
H14A H 0.290211 0.606233 0.343825 0.043 Uiso 1 1 calc R U . . .
H14B H 0.183813 0.564591 0.328947 0.043 Uiso 1 1 calc R U . . .
H14C H 0.232151 0.647936 0.272416 0.043 Uiso 1 1 calc R U . . .
C15 C 0.67226(15) 0.69399(13) 0.17922(9) 0.0169(3) Uani 1 1 d . . . . .
C16 C 0.56417(16) 0.76910(14) 0.16129(10) 0.0193(3) Uani 1 1 d . . . . .
C17 C 0.57155(19) 0.85523(15) 0.11149(11) 0.0271(4) Uani 1 1 d . . . . .
H17A H 0.499393 0.907029 0.101156 0.032 Uiso 1 1 calc R U . . .
C18 C 0.6807(2) 0.86708(16) 0.07696(12) 0.0317(5) Uani 1 1 d . . . . .
H18A H 0.683428 0.925718 0.042930 0.038 Uiso 1 1 calc R U . . .
C19 C 0.78584(19) 0.79256(16) 0.09254(11) 0.0290(4) Uani 1 1 d . . . . .
H19A H 0.860896 0.799963 0.068263 0.035 Uiso 1 1 calc R U . . .
C20 C 0.78430(16) 0.70677(14) 0.14304(10) 0.0208(4) Uani 1 1 d . . . . .
C21 C 0.44024(16) 0.75617(14) 0.19126(10) 0.0199(4) Uani 1 1 d . . . . .
H21A H 0.451920 0.684419 0.217808 0.024 Uiso 1 1 calc R U . . .
C22 C 0.36387(18) 0.76327(16) 0.13312(10) 0.0263(4) Uani 1 1 d . . . . .
H22A H 0.408507 0.712008 0.099314 0.039 Uiso 1 1 calc R U . . .
H22B H 0.345978 0.834724 0.108514 0.039 Uiso 1 1 calc R U . . .
H22C H 0.288386 0.747597 0.154409 0.039 Uiso 1 1 calc R U . . .
C23 C 0.37082(18) 0.83784(16) 0.24305(11) 0.0283(4) Uani 1 1 d . . . . .
H23A H 0.415465 0.828887 0.282821 0.042 Uiso 1 1 calc R U . . .
H23B H 0.291284 0.827782 0.260662 0.042 Uiso 1 1 calc R U . . .
H23C H 0.361271 0.909145 0.218823 0.042 Uiso 1 1 calc R U . . .
C24 C 0.90457(17) 0.63122(15) 0.15899(11) 0.0253(4) Uani 1 1 d . . . . .
H24A H 0.886837 0.576275 0.196945 0.030 Uiso 1 1 calc R U . . .
C25 C 0.97941(19) 0.68743(18) 0.18788(12) 0.0336(5) Uani 1 1 d . . . . .
H25A H 0.931910 0.722862 0.229077 0.050 Uiso 1 1 calc R U . . .
H25B H 1.001585 0.739901 0.151196 0.050 Uiso 1 1 calc R U . . .
H25C H 1.052561 0.635454 0.201826 0.050 Uiso 1 1 calc R U . . .
C26 C 0.9774(2) 0.57376(18) 0.09546(13) 0.0361(5) Uani 1 1 d . . . . .
H26A H 0.930431 0.534342 0.079674 0.054 Uiso 1 1 calc R U . . .
H26B H 1.052549 0.524618 0.108963 0.054 Uiso 1 1 calc R U . . .
H26C H 0.996014 0.625432 0.056942 0.054 Uiso 1 1 calc R U . . .
C27 C 0.96333(15) 0.31272(13) 0.19675(9) 0.0151(3) Uani 1 1 d . . . . .
H27 H 1.0213(19) 0.3179(16) 0.1592(11) 0.020(5) Uiso 1 1 d . . . . .
C28 C 0.99327(15) 0.31122(13) 0.26243(9) 0.0151(3) Uani 1 1 d . . . . .
H28 H 1.072(2) 0.3149(16) 0.2653(11) 0.024(5) Uiso 1 1 d . . . . .
C29 C 0.84539(15) 0.28100(13) 0.11904(9) 0.0154(3) Uani 1 1 d . . . . .
C30 C 0.77909(15) 0.34915(14) 0.06721(9) 0.0172(3) Uani 1 1 d . . . . .
C31 C 0.77837(17) 0.31103(15) 0.00387(10) 0.0219(4) Uani 1 1 d . . . . .
H31A H 0.732773 0.356266 -0.030347 0.026 Uiso 1 1 calc R U . . .
C32 C 0.84252(18) 0.20890(16) -0.01024(10) 0.0257(4) Uani 1 1 d . . . . .
H32A H 0.842809 0.184855 -0.054196 0.031 Uiso 1 1 calc R U . . .
C33 C 0.90603(17) 0.14240(16) 0.04018(10) 0.0249(4) Uani 1 1 d . . . . .
H33A H 0.949256 0.072024 0.030537 0.030 Uiso 1 1 calc R U . . .
C34 C 0.90872(16) 0.17539(14) 0.10500(10) 0.0192(3) Uani 1 1 d . . . . .
C35 C 0.70595(17) 0.46147(14) 0.08094(9) 0.0202(4) Uani 1 1 d . . . . .
H35A H 0.743308 0.483891 0.116380 0.024 Uiso 1 1 calc R U . . .
C36 C 0.7043(2) 0.54206(16) 0.01582(11) 0.0303(4) Uani 1 1 d . . . . .
H36A H 0.786969 0.535281 -0.007552 0.045 Uiso 1 1 calc R U . . .
H36B H 0.667856 0.613582 0.030338 0.045 Uiso 1 1 calc R U . . .
H36C H 0.657161 0.528954 -0.017046 0.045 Uiso 1 1 calc R U . . .
C37 C 0.57792(18) 0.46375(17) 0.11408(11) 0.0294(4) Uani 1 1 d . . . . .
H37A H 0.533275 0.535282 0.126336 0.044 Uiso 1 1 calc R U . . .
H37B H 0.580061 0.414127 0.156906 0.044 Uiso 1 1 calc R U . . .
H37C H 0.538003 0.443299 0.080336 0.044 Uiso 1 1 calc R U . . .
C38 C 0.97656(18) 0.09535(15) 0.15901(11) 0.0249(4) Uani 1 1 d . . . . .
H38A H 0.957225 0.127924 0.204683 0.030 Uiso 1 1 calc R U . . .
C39 C 0.9385(2) -0.00667(16) 0.17233(12) 0.0349(5) Uani 1 1 d . . . . .
H39A H 0.979093 -0.053251 0.210163 0.052 Uiso 1 1 calc R U . . .
H39B H 0.960920 -0.042455 0.128991 0.052 Uiso 1 1 calc R U . . .
H39C H 0.851074 0.010469 0.186334 0.052 Uiso 1 1 calc R U . . .
C40 C 1.1134(2) 0.06895(19) 0.13636(15) 0.0421(6) Uani 1 1 d . . . . .
H40A H 1.154646 0.018676 0.172562 0.063 Uiso 1 1 calc R U . . .
H40B H 1.138204 0.133781 0.130747 0.063 Uiso 1 1 calc R U . . .
H40C H 1.134736 0.037555 0.091333 0.063 Uiso 1 1 calc R U . . .
C41 C 0.95533(15) 0.29131(14) 0.38961(9) 0.0164(3) Uani 1 1 d . . . . .
C42 C 1.03383(16) 0.19058(14) 0.40792(9) 0.0193(3) Uani 1 1 d . . . . .
C43 C 1.06917(17) 0.16849(16) 0.47506(10) 0.0243(4) Uani 1 1 d . . . . .
H43A H 1.122806 0.101464 0.487281 0.029 Uiso 1 1 calc R U . . .
C44 C 1.02802(18) 0.24177(17) 0.52424(10) 0.0271(4) Uani 1 1 d . . . . .
H44A H 1.052347 0.224730 0.569857 0.033 Uiso 1 1 calc R U . . .
C45 C 0.95080(17) 0.34052(16) 0.50639(10) 0.0236(4) Uani 1 1 d . . . . .
H45A H 0.922729 0.390876 0.540142 0.028 Uiso 1 1 calc R U . . .
C46 C 0.91390(15) 0.36684(14) 0.43983(9) 0.0174(3) Uani 1 1 d . . . . .
C47 C 1.07813(17) 0.10474(14) 0.35722(10) 0.0237(4) Uani 1 1 d D . . . .
H47A H 1.037724 0.132526 0.314150 0.028 Uiso 0.845(6) 1 calc R U P A 1
H47B H 1.087937 0.141624 0.308544 0.028 Uiso 0.155(6) 1 calc R U P A 2
C48 C 1.2122(2) 0.0794(3) 0.3339(2) 0.0419(9) Uani 0.845(6) 1 d D . P A 1
H48A H 1.235825 0.030190 0.297402 0.063 Uiso 0.845(6) 1 calc R U P A 1
H48B H 1.254575 0.046966 0.374463 0.063 Uiso 0.845(6) 1 calc R U P A 1
H48C H 1.233170 0.144628 0.314628 0.063 Uiso 0.845(6) 1 calc R U P A 1
C49 C 1.0453(3) 0.0023(2) 0.38842(16) 0.0334(8) Uani 0.845(6) 1 d D . P A 1
H49A H 1.067973 -0.047251 0.352160 0.050 Uiso 0.845(6) 1 calc R U P A 1
H49B H 0.958375 0.018857 0.404268 0.050 Uiso 0.845(6) 1 calc R U P A 1
H49C H 1.088669 -0.029934 0.428665 0.050 Uiso 0.845(6) 1 calc R U P A 1
C48' C 1.2019(10) 0.0314(13) 0.3691(11) 0.042(5) Uani 0.155(6) 1 d D . P A 2
H48D H 1.233167 -0.014974 0.330913 0.063 Uiso 0.155(6) 1 calc R U P A 2
H48E H 1.195193 -0.011644 0.414502 0.063 Uiso 0.155(6) 1 calc R U P A 2
H48F H 1.256865 0.073487 0.369504 0.063 Uiso 0.155(6) 1 calc R U P A 2
C49' C 0.9868(11) 0.0466(12) 0.3585(8) 0.039(4) Uani 0.155(6) 1 d D . P A 2
H49D H 1.013521 -0.000897 0.320945 0.058 Uiso 0.155(6) 1 calc R U P A 2
H49E H 0.909098 0.097552 0.350993 0.058 Uiso 0.155(6) 1 calc R U P A 2
H49F H 0.978147 0.005318 0.404444 0.058 Uiso 0.155(6) 1 calc R U P A 2
C50 C 0.83006(16) 0.47552(14) 0.42021(9) 0.0187(3) Uani 1 1 d . . . . .
H50A H 0.764270 0.464085 0.398788 0.022 Uiso 1 1 calc R U . . .
C51 C 0.89525(18) 0.54126(15) 0.36385(10) 0.0247(4) Uani 1 1 d . . . . .
H51A H 0.836007 0.603950 0.345368 0.037 Uiso 1 1 calc R U . . .
H51B H 0.938988 0.498375 0.325150 0.037 Uiso 1 1 calc R U . . .
H51C H 0.952216 0.563259 0.385185 0.037 Uiso 1 1 calc R U . . .
C52 C 0.76995(18) 0.54134(16) 0.48251(10) 0.0268(4) Uani 1 1 d . . . . .
H52A H 0.713102 0.607198 0.465845 0.040 Uiso 1 1 calc R U . . .
H52B H 0.831632 0.557809 0.503101 0.040 Uiso 1 1 calc R U . . .
H52C H 0.726683 0.501095 0.518422 0.040 Uiso 1 1 calc R U . . .
K1 K 0.67687(4) 0.20465(3) 0.25614(2) 0.02667(9) Uani 1 1 d . . . . .
O1S O 0.51987(14) 0.18798(13) 0.17961(8) 0.0357(4) Uani 1 1 d . . . . .
C1S C 0.5887(2) 0.1520(2) 0.11474(13) 0.0402(6) Uani 1 1 d . . . . .
H1SA H 0.624651 0.074402 0.120140 0.048 Uiso 1 1 calc R U . . .
H1SB H 0.654281 0.185943 0.099618 0.048 Uiso 1 1 calc R U . . .
O2S O 0.67670(13) 0.00819(11) 0.30644(8) 0.0306(3) Uani 1 1 d D . . . .
C2S C 0.5025(3) 0.1825(3) 0.06191(14) 0.0576(8) Uani 1 1 d . . . . .
H2SA H 0.515006 0.123661 0.032918 0.069 Uiso 1 1 calc R U . . .
H2SB H 0.513044 0.245295 0.030183 0.069 Uiso 1 1 calc R U . . .
C3S C 0.3778(3) 0.2069(3) 0.10525(14) 0.0548(7) Uani 1 1 d . . . . .
H3SA H 0.333972 0.282840 0.097552 0.066 Uiso 1 1 calc R U . . .
H3SB H 0.329853 0.164377 0.093027 0.066 Uiso 1 1 calc R U . . .
C4S C 0.4031(2) 0.1771(2) 0.18056(13) 0.0401(5) Uani 1 1 d . . . . .
H4SA H 0.342553 0.224871 0.212662 0.048 Uiso 1 1 calc R U . . .
H4SB H 0.401674 0.103497 0.196405 0.048 Uiso 1 1 calc R U . . .
C5S C 0.5602(2) -0.0080(2) 0.31467(12) 0.0385(5) Uani 1 1 d D . . . .
H5SA H 0.553309 -0.044241 0.275118 0.046 Uiso 1 1 calc R U . . .
H5SB H 0.496391 0.060362 0.316131 0.046 Uiso 1 1 calc R U . . .
C6S C 0.5496(2) -0.07654(19) 0.38455(12) 0.0374(5) Uani 1 1 d D . . . .
H6SA H 0.489974 -0.116002 0.386715 0.045 Uiso 1 1 calc R U . B 1
H6SB H 0.528612 -0.034492 0.425566 0.045 Uiso 1 1 calc R U . B 1
C7S C 0.6782(6) -0.1497(10) 0.3799(11) 0.047(3) Uani 0.34(2) 1 d D . P C 1
H7SA H 0.700241 -0.176567 0.427736 0.056 Uiso 0.34(2) 1 calc R U P C 1
H7SB H 0.687124 -0.210632 0.353631 0.056 Uiso 0.34(2) 1 calc R U P C 1
C8S C 0.7571(12) -0.0810(10) 0.3405(10) 0.032(3) Uani 0.34(2) 1 d D . P C 1
H8SA H 0.820053 -0.120570 0.305204 0.039 Uiso 0.34(2) 1 calc R U P C 1
H8SB H 0.796598 -0.058010 0.373939 0.039 Uiso 0.34(2) 1 calc R U P C 1
C7S' C 0.6787(4) -0.1250(8) 0.3998(5) 0.0426(16) Uani 0.66(2) 1 d D . P C 2
H7SC H 0.698240 -0.202880 0.409357 0.051 Uiso 0.66(2) 1 calc R U P C 2
H7SD H 0.693187 -0.095549 0.440488 0.051 Uiso 0.66(2) 1 calc R U P C 2
C8S' C 0.7515(7) -0.0925(6) 0.3309(5) 0.052(3) Uani 0.66(2) 1 d D . P C 2
H8SC H 0.829527 -0.086688 0.339527 0.063 Uiso 0.66(2) 1 calc R U P C 2
H8SD H 0.766921 -0.144271 0.296025 0.063 Uiso 0.66(2) 1 calc R U P C 2

loop_
_atom_site_aniso_label
_atom_site_aniso_U_11
_atom_site_aniso_U_22
_atom_site_aniso_U_33
_atom_site_aniso_U_23
_atom_site_aniso_U_13
_atom_site_aniso_U_12
Dy1 0.01042(4) 0.01187(4) 0.01532(4) -0.00310(3) -0.00100(3) -0.00195(3)
N1 0.0120(7) 0.0153(7) 0.0171(7) -0.0031(5) -0.0005(5) -0.0032(5)
N2 0.0126(7) 0.0142(7) 0.0172(7) -0.0033(5) 0.0004(5) -0.0023(5)
N3 0.0128(7) 0.0153(7) 0.0153(7) -0.0037(5) -0.0026(5) -0.0031(5)
N4 0.0128(7) 0.0189(7) 0.0147(7) -0.0048(5) -0.0018(5) -0.0021(5)
C1 0.0109(7) 0.0206(9) 0.0143(8) -0.0059(6) -0.0012(6) -0.0008(6)
C2 0.0131(8) 0.0156(8) 0.0188(8) -0.0069(6) -0.0027(6) -0.0007(6)
C3 0.0136(8) 0.0187(8) 0.0160(8) -0.0068(6) 0.0026(6) -0.0050(6)
C4 0.0171(8) 0.0197(9) 0.0173(8) -0.0057(7) 0.0016(6) -0.0047(7)
C5 0.0274(10) 0.0235(9) 0.0196(9) -0.0027(7) 0.0028(7) -0.0116(8)
C6 0.0270(10) 0.0337(11) 0.0243(10) -0.0073(8) 0.0024(8) -0.0183(9)
C7 0.0167(9) 0.0364(11) 0.0253(10) -0.0083(8) -0.0004(7) -0.0122(8)
C8 0.0149(8) 0.0247(9) 0.0168(8) -0.0074(7) 0.0004(6) -0.0068(7)
C9 0.0168(8) 0.0249(9) 0.0191(9) 0.0022(7) -0.0006(7) -0.0058(7)
C10 0.0266(10) 0.0377(12) 0.0288(11) -0.0078(9) -0.0055(8) -0.0092(9)
C11 0.0301(11) 0.0301(11) 0.0363(12) 0.0004(9) -0.0087(9) -0.0012(9)
C12 0.0147(8) 0.0293(10) 0.0202(9) -0.0035(7) -0.0027(7) -0.0060(7)
C13 0.0217(10) 0.0389(12) 0.0245(10) -0.0046(8) -0.0070(8) -0.0081(8)
C14 0.0207(10) 0.0328(11) 0.0292(11) -0.0067(8) -0.0026(8) -0.0028(8)
C15 0.0173(8) 0.0107(8) 0.0215(9) -0.0031(6) -0.0035(6) -0.0011(6)
C16 0.0192(9) 0.0158(8) 0.0223(9) -0.0047(7) -0.0048(7) -0.0018(7)
C17 0.0286(10) 0.0181(9) 0.0329(11) 0.0006(8) -0.0099(8) -0.0026(8)
C18 0.0370(12) 0.0214(10) 0.0345(12) 0.0089(8) -0.0075(9) -0.0093(9)
C19 0.0279(11) 0.0240(10) 0.0331(11) 0.0024(8) -0.0001(8) -0.0092(8)
C20 0.0188(9) 0.0180(9) 0.0236(9) -0.0008(7) -0.0005(7) -0.0044(7)
C21 0.0168(8) 0.0182(9) 0.0239(9) -0.0045(7) -0.0078(7) 0.0001(7)
C22 0.0246(10) 0.0288(10) 0.0269(10) -0.0015(8) -0.0107(8) -0.0062(8)
C23 0.0219(10) 0.0261(10) 0.0349(11) -0.0128(8) -0.0044(8) 0.0007(8)
C24 0.0165(9) 0.0202(9) 0.0345(11) 0.0032(8) 0.0022(8) -0.0042(7)
C25 0.0267(11) 0.0339(12) 0.0390(13) -0.0048(9) -0.0063(9) -0.0056(9)
C26 0.0252(11) 0.0309(12) 0.0505(14) -0.0128(10) 0.0056(10) -0.0075(9)
C27 0.0115(7) 0.0155(8) 0.0170(8) -0.0032(6) 0.0011(6) -0.0030(6)
C28 0.0117(8) 0.0155(8) 0.0183(8) -0.0047(6) -0.0013(6) -0.0033(6)
C29 0.0123(8) 0.0179(8) 0.0165(8) -0.0059(6) 0.0009(6) -0.0047(6)
C30 0.0159(8) 0.0194(8) 0.0169(8) -0.0042(6) -0.0008(6) -0.0057(7)
C31 0.0228(9) 0.0276(10) 0.0171(9) -0.0046(7) -0.0045(7) -0.0076(8)
C32 0.0273(10) 0.0325(11) 0.0202(9) -0.0134(8) 0.0003(7) -0.0098(8)
C33 0.0233(10) 0.0232(10) 0.0280(10) -0.0142(8) 0.0009(8) -0.0035(8)
C34 0.0157(8) 0.0180(8) 0.0228(9) -0.0066(7) -0.0004(7) -0.0025(7)
C35 0.0222(9) 0.0194(9) 0.0169(8) -0.0030(7) -0.0045(7) -0.0014(7)
C36 0.0377(12) 0.0249(10) 0.0234(10) 0.0013(8) -0.0055(8) -0.0028(9)
C37 0.0224(10) 0.0299(11) 0.0297(11) -0.0055(8) 0.0007(8) 0.0005(8)
C38 0.0250(10) 0.0164(9) 0.0301(10) -0.0059(7) -0.0063(8) 0.0018(7)
C39 0.0415(13) 0.0201(10) 0.0393(13) -0.0049(9) -0.0027(10) -0.0041(9)
C40 0.0247(11) 0.0305(12) 0.0650(17) -0.0062(11) -0.0130(11) 0.0054(9)
C41 0.0125(8) 0.0206(9) 0.0164(8) -0.0024(6) -0.0024(6) -0.0047(6)
C42 0.0158(8) 0.0221(9) 0.0189(9) -0.0020(7) -0.0022(6) -0.0038(7)
C43 0.0182(9) 0.0268(10) 0.0242(10) 0.0020(7) -0.0051(7) -0.0019(7)
C44 0.0222(10) 0.0401(12) 0.0178(9) 0.0002(8) -0.0078(7) -0.0056(8)
C45 0.0205(9) 0.0310(10) 0.0194(9) -0.0077(7) -0.0043(7) -0.0046(8)
C46 0.0121(8) 0.0228(9) 0.0176(8) -0.0047(7) -0.0019(6) -0.0042(7)
C47 0.0262(10) 0.0177(9) 0.0232(9) -0.0029(7) -0.0036(7) -0.0001(7)
C48 0.0322(15) 0.0367(18) 0.057(2) -0.0252(16) 0.0183(14) -0.0142(13)
C49 0.0316(15) 0.0260(13) 0.0446(17) -0.0057(12) -0.0030(12) -0.0114(11)
C48' 0.033(7) 0.039(10) 0.054(12) -0.027(8) -0.013(7) 0.005(6)
C49' 0.045(8) 0.045(9) 0.031(8) -0.016(7) -0.012(7) -0.008(7)
C50 0.0170(8) 0.0209(9) 0.0189(9) -0.0082(7) -0.0039(6) -0.0028(7)
C51 0.0268(10) 0.0222(9) 0.0255(10) -0.0051(7) -0.0029(8) -0.0069(8)
C52 0.0280(10) 0.0266(10) 0.0253(10) -0.0125(8) -0.0022(8) -0.0033(8)
K1 0.0327(2) 0.0222(2) 0.0262(2) -0.00611(16) 0.00577(17) -0.01336(17)
O1S 0.0398(9) 0.0392(9) 0.0301(8) -0.0053(7) -0.0018(7) -0.0153(7)
C1S 0.0370(13) 0.0479(14) 0.0394(13) -0.0153(11) 0.0019(10) -0.0165(11)
O2S 0.0298(8) 0.0247(7) 0.0370(8) 0.0042(6) -0.0032(6) -0.0114(6)
C2S 0.0549(18) 0.083(2) 0.0305(14) 0.0007(13) -0.0054(12) -0.0169(16)
C3S 0.0456(16) 0.077(2) 0.0469(16) 0.0122(14) -0.0175(12) -0.0273(15)
C4S 0.0385(13) 0.0404(13) 0.0403(13) 0.0045(10) 0.0018(10) -0.0176(11)
C5S 0.0384(13) 0.0455(14) 0.0370(13) 0.0104(10) -0.0125(10) -0.0225(11)
C6S 0.0387(12) 0.0437(13) 0.0343(12) 0.0108(10) -0.0086(10) -0.0233(11)
C7S 0.049(5) 0.039(6) 0.060(10) 0.020(4) -0.028(5) -0.025(4)
C8S 0.033(5) 0.018(4) 0.040(5) 0.003(4) -0.001(4) -0.004(3)
C7S' 0.039(2) 0.039(3) 0.048(4) 0.018(2) -0.0122(19) -0.0150(19)
C8S' 0.032(3) 0.033(3) 0.075(6) 0.010(3) 0.006(3) 0.000(3)

loop_
_atom_type_symbol
_atom_type_description
_atom_type_scat_dispersion_real
_atom_type_scat_dispersion_imag
_atom_type_scat_source
C C 0.0033 0.0016 'International Tables Vol C Tables 4.2.6.8 and 6.1.1.4'
H H 0.0000 0.0000 'International Tables Vol C Tables 4.2.6.8 and 6.1.1.4'
N N 0.0061 0.0033 'International Tables Vol C Tables 4.2.6.8 and 6.1.1.4'
O O 0.0106 0.0060 'International Tables Vol C Tables 4.2.6.8 and 6.1.1.4'
K K 0.2009 0.2494 'International Tables Vol C Tables 4.2.6.8 and 6.1.1.4'
Dy Dy -0.1892 4.4098 'International Tables Vol C Tables 4.2.6.8 and 6.1.1.4'

loop_
_geom_angle_atom_site_label_1
_geom_angle_atom_site_label_2
_geom_angle_atom_site_label_3
_geom_angle
_geom_angle_site_symmetry_1
_geom_angle_site_symmetry_3
_geom_angle_publ_flag
N1 Dy1 N2 83.00(5) . . ?
N1 Dy1 N3 109.34(5) . . ?
N2 Dy1 N3 119.02(5) . . ?
N1 Dy1 N4 109.06(5) . . ?
N2 Dy1 N4 152.85(5) . . ?
N3 Dy1 N4 80.80(5) . . ?
N1 Dy1 C27 136.67(5) . . ?
N2 Dy1 C27 127.60(5) . . ?
N3 Dy1 C27 32.55(5) . . ?
N4 Dy1 C27 59.28(5) . . ?
N1 Dy1 C28 136.07(5) . . ?
N2 Dy1 C28 140.75(5) . . ?
N3 Dy1 C28 59.71(5) . . ?
N4 Dy1 C28 31.92(5) . . ?
C27 Dy1 C28 30.25(5) . . ?
N1 Dy1 C1 32.25(5) . . ?
N2 Dy1 C1 59.23(5) . . ?
N3 Dy1 C1 138.29(5) . . ?
N4 Dy1 C1 119.52(5) . . ?
C27 Dy1 C1 168.91(5) . . ?
C28 Dy1 C1 151.13(5) . . ?
N1 Dy1 C2 59.72(5) . . ?
N2 Dy1 C2 31.57(5) . . ?
N3 Dy1 C2 143.23(5) . . ?
N4 Dy1 C2 135.50(5) . . ?
C27 Dy1 C2 158.84(5) . . ?
C28 Dy1 C2 153.69(5) . . ?
C1 Dy1 C2 29.83(5) . . ?
N1 Dy1 K1 59.85(4) . . ?
N2 Dy1 K1 124.97(4) . . ?
N3 Dy1 K1 52.86(4) . . ?
N4 Dy1 K1 81.35(4) . . ?
C27 Dy1 K1 76.84(4) . . ?
C28 Dy1 K1 87.16(4) . . ?
C1 Dy1 K1 92.07(4) . . ?
C2 Dy1 K1 116.76(4) . . ?
C1 N1 C3 115.11(14) . . ?
C1 N1 Dy1 90.19(10) . . ?
C3 N1 Dy1 152.33(11) . . ?
C1 N1 K1 172.39(11) . . ?
C3 N1 K1 72.40(9) . . ?
Dy1 N1 K1 82.73(4) . . ?
C2 N2 C15 119.95(14) . . ?
C2 N2 Dy1 91.16(10) . . ?
C15 N2 Dy1 147.07(11) . . ?
C27 N3 C29 114.15(13) . . ?
C27 N3 Dy1 87.72(9) . . ?
C29 N3 Dy1 150.97(11) . . ?
C27 N3 K1 130.86(11) . . ?
C29 N3 K1 90.29(9) . . ?
Dy1 N3 K1 88.83(4) . . ?
C28 N4 C41 118.38(14) . . ?
C28 N4 Dy1 88.82(10) . . ?
C41 N4 Dy1 143.75(11) . . ?
C2 C1 N1 125.20(15) . . ?
C2 C1 Dy1 75.83(10) . . ?
N1 C1 Dy1 57.56(8) . . ?
C2 C1 H1 116.5(13) . . ?
N1 C1 H1 117.6(13) . . ?
Dy1 C1 H1 139.7(13) . . ?
C1 C2 N2 124.21(16) . . ?
C1 C2 Dy1 74.34(10) . . ?
N2 C2 Dy1 57.27(8) . . ?
C1 C2 H2 115.6(12) . . ?
N2 C2 H2 119.8(12) . . ?
Dy1 C2 H2 144.3(12) . . ?
C4 C3 N1 120.46(15) . . ?
C4 C3 C8 119.26(16) . . ?
N1 C3 C8 120.23(16) . . ?
C4 C3 K1 79.33(10) . . ?
N1 C3 K1 81.42(9) . . ?
C8 C3 K1 107.47(11) . . ?
C5 C4 C3 118.96(17) . . ?
C5 C4 C9 119.00(16) . . ?
C3 C4 C9 121.71(16) . . ?
C5 C4 K1 107.93(12) . . ?
C3 C4 K1 74.32(10) . . ?
C9 C4 K1 93.66(10) . . ?
C6 C5 C4 121.75(18) . . ?
C6 C5 H5A 119.1 . . ?
C4 C5 H5A 119.1 . . ?
C7 C6 C5 119.17(18) . . ?
C7 C6 H6A 120.4 . . ?
C5 C6 H6A 120.4 . . ?
C6 C7 C8 121.73(18) . . ?
C6 C7 H7A 119.1 . . ?
C8 C7 H7A 119.1 . . ?
C7 C8 C3 119.08(17) . . ?
C7 C8 C12 119.68(16) . . ?
C3 C8 C12 121.19(16) . . ?
C4 C9 C11 114.76(16) . . ?
C4 C9 C10 109.06(15) . . ?
C11 C9 C10 109.40(16) . . ?
C4 C9 H9A 107.8 . . ?
C11 C9 H9A 107.8 . . ?
C10 C9 H9A 107.8 . . ?
C9 C10 H10A 109.5 . . ?
C9 C10 H10B 109.5 . . ?
H10A C10 H10B 109.5 . . ?
C9 C10 H10C 109.5 . . ?
H10A C10 H10C 109.5 . . ?
H10B C10 H10C 109.5 . . ?
C9 C11 H11A 109.5 . . ?
C9 C11 H11B 109.5 . . ?
H11A C11 H11B 109.5 . . ?
C9 C11 H11C 109.5 . . ?
H11A C11 H11C 109.5 . . ?
H11B C11 H11C 109.5 . . ?
C8 C12 C14 110.53(15) . . ?
C8 C12 C13 112.60(16) . . ?
C14 C12 C13 110.49(16) . . ?
C8 C12 H12A 107.7 . . ?
C14 C12 H12A 107.7 . . ?
C13 C12 H12A 107.7 . . ?
C12 C13 H13A 109.5 . . ?
C12 C13 H13B 109.5 . . ?
H13A C13 H13B 109.5 . . ?
C12 C13 H13C 109.5 . . ?
H13A C13 H13C 109.5 . . ?
H13B C13 H13C 109.5 . . ?
C12 C14 H14A 109.5 . . ?
C12 C14 H14B 109.5 . . ?
H14A C14 H14B 109.5 . . ?
C12 C14 H14C 109.5 . . ?
H14A C14 H14C 109.5 . . ?
H14B C14 H14C 109.5 . . ?
N2 C15 C16 122.63(16) . . ?
N2 C15 C20 118.87(15) . . ?
C16 C15 C20 118.39(16) . . ?
C17 C16 C15 119.13(17) . . ?
C17 C16 C21 118.45(16) . . ?
C15 C16 C21 122.34(16) . . ?
C18 C17 C16 121.92(18) . . ?
C18 C17 H17A 119.0 . . ?
C16 C17 H17A 119.0 . . ?
C17 C18 C19 119.15(19) . . ?
C17 C18 H18A 120.4 . . ?
C19 C18 H18A 120.4 . . ?
C18 C19 C20 121.51(19) . . ?
C18 C19 H19A 119.2 . . ?
C20 C19 H19A 119.2 . . ?
C19 C20 C15 119.82(17) . . ?
C19 C20 C24 117.89(17) . . ?
C15 C20 C24 122.26(16) . . ?
C16 C21 C23 111.79(15) . . ?
C16 C21 C22 112.31(16) . . ?
C23 C21 C22 109.12(15) . . ?
C16 C21 H21A 107.8 . . ?
C23 C21 H21A 107.8 . . ?
C22 C21 H21A 107.8 . . ?
C21 C22 H22A 109.5 . . ?
C21 C22 H22B 109.5 . . ?
H22A C22 H22B 109.5 . . ?
C21 C22 H22C 109.5 . . ?
H22A C22 H22C 109.5 . . ?
H22B C22 H22C 109.5 . . ?
C21 C23 H23A 109.5 . . ?
C21 C23 H23B 109.5 . . ?
H23A C23 H23B 109.5 . . ?
C21 C23 H23C 109.5 . . ?
H23A C23 H23C 109.5 . . ?
H23B C23 H23C 109.5 . . ?
C20 C24 C26 112.80(18) . . ?
C20 C24 C25 111.58(16) . . ?
C26 C24 C25 110.50(17) . . ?
C20 C24 H24A 107.2 . . ?
C26 C24 H24A 107.2 . . ?
C25 C24 H24A 107.2 . . ?
C24 C25 H25A 109.5 . . ?
C24 C25 H25B 109.5 . . ?
H25A C25 H25B 109.5 . . ?
C24 C25 H25C 109.5 . . ?
H25A C25 H25C 109.5 . . ?
H25B C25 H25C 109.5 . . ?
C24 C26 H26A 109.5 . . ?
C24 C26 H26B 109.5 . . ?
H26A C26 H26B 109.5 . . ?
C24 C26 H26C 109.5 . . ?
H26A C26 H26C 109.5 . . ?
H26B C26 H26C 109.5 . . ?
C28 C27 N3 124.34(15) . . ?
C28 C27 Dy1 75.53(10) . . ?
N3 C27 Dy1 59.73(8) . . ?
C28 C27 H27 116.2(13) . . ?
N3 C27 H27 119.1(13) . . ?
Dy1 C27 H27 138.0(13) . . ?
C27 C28 N4 123.49(15) . . ?
C27 C28 Dy1 74.22(10) . . ?
N4 C28 Dy1 59.27(8) . . ?
C27 C28 H28 118.1(13) . . ?
N4 C28 H28 117.9(13) . . ?
Dy1 C28 H28 138.8(13) . . ?
C34 C29 N3 120.82(15) . . ?
C34 C29 C30 118.93(15) . . ?
N3 C29 C30 120.25(15) . . ?
C34 C29 K1 92.49(11) . . ?
N3 C29 K1 63.77(8) . . ?
C30 C29 K1 113.60(11) . . ?
C31 C30 C29 119.35(16) . . ?
C31 C30 C35 119.75(16) . . ?
C29 C30 C35 120.88(15) . . ?
C32 C31 C30 121.50(18) . . ?
C32 C31 H31A 119.2 . . ?
C30 C31 H31A 119.2 . . ?
C33 C32 C31 119.24(17) . . ?
C33 C32 H32A 120.4 . . ?
C31 C32 H32A 120.4 . . ?
C32 C33 C34 121.93(18) . . ?
C32 C33 H33A 119.0 . . ?
C34 C33 H33A 119.0 . . ?
C33 C34 C29 119.02(17) . . ?
C33 C34 C38 118.51(16) . . ?
C29 C34 C38 122.44(16) . . ?
C30 C35 C37 109.98(16) . . ?
C30 C35 C36 114.46(15) . . ?
C37 C35 C36 110.25(16) . . ?
C30 C35 H35A 107.3 . . ?
C37 C35 H35A 107.3 . . ?
C36 C35 H35A 107.3 . . ?
C35 C36 H36A 109.5 . . ?
C35 C36 H36B 109.5 . . ?
H36A C36 H36B 109.5 . . ?
C35 C36 H36C 109.5 . . ?
H36A C36 H36C 109.5 . . ?
H36B C36 H36C 109.5 . . ?
C35 C37 H37A 109.5 . . ?
C35 C37 H37B 109.5 . . ?
H37A C37 H37B 109.5 . . ?
C35 C37 H37C 109.5 . . ?
H37A C37 H37C 109.5 . . ?
H37B C37 H37C 109.5 . . ?
C34 C38 C39 112.25(17) . . ?
C34 C38 C40 111.31(17) . . ?
C39 C38 C40 109.66(17) . . ?
C34 C38 H38A 107.8 . . ?
C39 C38 H38A 107.8 . . ?
C40 C38 H38A 107.8 . . ?
C38 C39 H39A 109.5 . . ?
C38 C39 H39B 109.5 . . ?
H39A C39 H39B 109.5 . . ?
C38 C39 H39C 109.5 . . ?
H39A C39 H39C 109.5 . . ?
H39B C39 H39C 109.5 . . ?
C38 C40 H40A 109.5 . . ?
C38 C40 H40B 109.5 . . ?
H40A C40 H40B 109.5 . . ?
C38 C40 H40C 109.5 . . ?
H40A C40 H40C 109.5 . . ?
H40B C40 H40C 109.5 . . ?
N4 C41 C42 122.23(15) . . ?
N4 C41 C46 118.19(15) . . ?
C42 C41 C46 119.48(16) . . ?
C43 C42 C41 118.90(17) . . ?
C43 C42 C47 119.09(16) . . ?
C41 C42 C47 121.99(16) . . ?
C44 C43 C42 121.64(18) . . ?
C44 C43 H43A 119.2 . . ?
C42 C43 H43A 119.2 . . ?
C43 C44 C45 119.50(17) . . ?
C43 C44 H44A 120.3 . . ?
C45 C44 H44A 120.3 . . ?
C44 C45 C46 121.07(18) . . ?
C44 C45 H45A 119.5 . . ?
C46 C45 H45A 119.5 . . ?
C45 C46 C41 119.40(17) . . ?
C45 C46 C50 120.95(16) . . ?
C41 C46 C50 119.66(15) . . ?
C48 C47 C42 111.80(18) . . ?
C49' C47 C42 111.9(6) . . ?
C49' C47 C48' 113.0(8) . . ?
C42 C47 C48' 111.8(6) . . ?
C48 C47 C49 109.5(2) . . ?
C42 C47 C49 112.79(17) . . ?
C48 C47 H47A 107.5 . . ?
C42 C47 H47A 107.5 . . ?
C49 C47 H47A 107.5 . . ?
C49' C47 H47B 106.6 . . ?
C42 C47 H47B 106.6 . . ?
C48' C47 H47B 106.6 . . ?
C47 C48 H48A 109.5 . . ?
C47 C48 H48B 109.5 . . ?
H48A C48 H48B 109.5 . . ?
C47 C48 H48C 109.5 . . ?
H48A C48 H48C 109.5 . . ?
H48B C48 H48C 109.5 . . ?
C47 C49 H49A 109.5 . . ?
C47 C49 H49B 109.5 . . ?
H49A C49 H49B 109.5 . . ?
C47 C49 H49C 109.5 . . ?
H49A C49 H49C 109.5 . . ?
H49B C49 H49C 109.5 . . ?
C47 C48' H48D 109.5 . . ?
C47 C48' H48E 109.5 . . ?
H48D C48' H48E 109.5 . . ?
C47 C48' H48F 109.5 . . ?
H48D C48' H48F 109.5 . . ?
H48E C48' H48F 109.5 . . ?
C47 C49' H49D 109.5 . . ?
C47 C49' H49E 109.5 . . ?
H49D C49' H49E 109.5 . . ?
C47 C49' H49F 109.5 . . ?
H49D C49' H49F 109.5 . . ?
H49E C49' H49F 109.5 . . ?
C46 C50 C52 114.90(15) . . ?
C46 C50 C51 111.53(15) . . ?
C52 C50 C51 108.50(15) . . ?
C46 C50 H50A 107.2 . . ?
C52 C50 H50A 107.2 . . ?
C51 C50 H50A 107.2 . . ?
C50 C51 H51A 109.5 . . ?
C50 C51 H51B 109.5 . . ?
H51A C51 H51B 109.5 . . ?
C50 C51 H51C 109.5 . . ?
H51A C51 H51C 109.5 . . ?
H51B C51 H51C 109.5 . . ?
C50 C52 H52A 109.5 . . ?
C50 C52 H52B 109.5 . . ?
H52A C52 H52B 109.5 . . ?
C50 C52 H52C 109.5 . . ?
H52A C52 H52C 109.5 . . ?
H52B C52 H52C 109.5 . . ?
O1S K1 O2S 83.12(5) . . ?
O1S K1 N3 115.58(5) . . ?
O2S K1 N3 138.81(4) . . ?
O1S K1 C3 97.37(5) . . ?
O2S K1 C3 114.13(5) . . ?
N3 K1 C3 100.11(4) . . ?
O1S K1 C4 108.18(5) . . ?
O2S K1 C4 91.06(5) . . ?
N3 K1 C4 114.34(4) . . ?
C3 K1 C4 26.36(5) . . ?
O1S K1 N1 109.51(5) . . ?
O2S K1 N1 136.85(4) . . ?
N3 K1 N1 73.94(4) . . ?
C3 K1 N1 26.18(4) . . ?
C4 K1 N1 45.87(4) . . ?
O1S K1 C29 93.15(5) . . ?
O2S K1 C29 128.04(5) . . ?
N3 K1 C29 25.93(4) . . ?
C3 K1 C29 117.73(5) . . ?
C4 K1 C29 137.94(5) . . ?
N1 K1 C29 93.26(4) . . ?
O1S K1 C1S 24.39(5) . . ?
O2S K1 C1S 84.88(6) . . ?
N3 K1 C1S 98.47(5) . . ?
C3 K1 C1S 118.94(6) . . ?
C4 K1 C1S 132.56(5) . . ?
N1 K1 C1S 123.58(5) . . ?
C29 K1 C1S 73.32(5) . . ?
O1S K1 C5S 65.86(5) . . ?
O2S K1 C5S 22.24(5) . . ?
N3 K1 C5S 158.32(5) . . ?
C3 K1 C5S 101.11(6) . . ?
C4 K1 C5S 83.79(6) . . ?
N1 K1 C5S 127.08(5) . . ?
C29 K1 C5S 138.26(5) . . ?
C1S K1 C5S 74.95(6) . . ?
O1S K1 Dy1 127.37(4) . . ?
O2S K1 Dy1 149.22(4) . . ?
N3 K1 Dy1 38.31(3) . . ?
C3 K1 Dy1 63.21(3) . . ?
C4 K1 Dy1 76.35(3) . . ?
N1 K1 Dy1 37.42(3) . . ?
C29 K1 Dy1 62.05(3) . . ?
C1S K1 Dy1 124.31(5) . . ?
C5S K1 Dy1 158.85(4) . . ?
C4S O1S C1S 106.23(17) . . ?
C4S O1S K1 145.86(14) . . ?
C1S O1S K1 105.72(13) . . ?
O1S C1S C2S 106.0(2) . . ?
O1S C1S K1 49.88(10) . . ?
C2S C1S K1 149.27(19) . . ?
O1S C1S H1SA 110.5 . . ?
C2S C1S H1SA 110.5 . . ?
K1 C1S H1SA 97.3 . . ?
O1S C1S H1SB 110.5 . . ?
C2S C1S H1SB 110.5 . . ?
K1 C1S H1SB 70.4 . . ?
H1SA C1S H1SB 108.7 . . ?
C8S' O2S C5S 103.5(5) . . ?
C5S O2S C8S 109.5(7) . . ?
C8S' O2S K1 143.5(5) . . ?
C5S O2S K1 113.01(12) . . ?
C8S O2S K1 136.1(7) . . ?
C1S C2S C3S 105.4(2) . . ?
C1S C2S H2SA 110.7 . . ?
C3S C2S H2SA 110.7 . . ?
C1S C2S H2SB 110.7 . . ?
C3S C2S H2SB 110.7 . . ?
H2SA C2S H2SB 108.8 . . ?
C4S C3S C2S 103.7(2) . . ?
C4S C3S H3SA 111.0 . . ?
C2S C3S H3SA 111.0 . . ?
C4S C3S H3SB 111.0 . . ?
C2S C3S H3SB 111.0 . . ?
H3SA C3S H3SB 109.0 . . ?
O1S C4S C3S 105.13(19) . . ?
O1S C4S H4SA 110.7 . . ?
C3S C4S H4SA 110.7 . . ?
O1S C4S H4SB 110.7 . . ?
C3S C4S H4SB 110.7 . . ?
H4SA C4S H4SB 108.8 . . ?
O2S C5S C6S 105.31(17) . . ?
O2S C5S K1 44.75(9) . . ?
C6S C5S K1 134.52(15) . . ?
O2S C5S H5SA 110.7 . . ?
C6S C5S H5SA 110.7 . . ?
K1 C5S H5SA 112.3 . . ?
O2S C5S H5SB 110.7 . . ?
C6S C5S H5SB 110.7 . . ?
K1 C5S H5SB 68.3 . . ?
H5SA C5S H5SB 108.8 . . ?
C7S' C6S C5S 104.8(3) . . ?
C5S C6S C7S 99.5(7) . . ?
C5S C6S H6SA 111.9 . . ?
C7S C6S H6SA 111.9 . . ?
C5S C6S H6SB 111.9 . . ?
C7S C6S H6SB 111.9 . . ?
H6SA C6S H6SB 109.6 . . ?
C8S C7S C6S 104.9(10) . . ?
C8S C7S H7SA 110.8 . . ?
C6S C7S H7SA 110.8 . . ?
C8S C7S H7SB 110.8 . . ?
C6S C7S H7SB 110.8 . . ?
H7SA C7S H7SB 108.8 . . ?
C7S C8S O2S 105.4(10) . . ?
C7S C8S H8SA 110.7 . . ?
O2S C8S H8SA 110.7 . . ?
C7S C8S H8SB 110.7 . . ?
O2S C8S H8SB 110.7 . . ?
H8SA C8S H8SB 108.8 . . ?
C6S C7S' C8S' 102.1(6) . . ?
C6S C7S' H7SC 111.3 . . ?
C8S' C7S' H7SC 111.3 . . ?
C6S C7S' H7SD 111.3 . . ?
C8S' C7S' H7SD 111.3 . . ?
H7SC C7S' H7SD 109.2 . . ?
O2S C8S' C7S' 104.2(6) . . ?
O2S C8S' H8SC 110.9 . . ?
C7S' C8S' H8SC 110.9 . . ?
O2S C8S' H8SD 110.9 . . ?
C7S' C8S' H8SD 110.9 . . ?
H8SC C8S' H8SD 108.9 . . ?

loop_
_geom_bond_atom_site_label_1
_geom_bond_atom_site_label_2
_geom_bond_distance
_geom_bond_site_symmetry_2
_geom_bond_publ_flag
Dy1 N1 2.2389(14) . ?
Dy1 N2 2.2477(14) . ?
Dy1 N3 2.2659(14) . ?
Dy1 N4 2.2679(14) . ?
Dy1 C27 2.6217(17) . ?
Dy1 C28 2.6379(17) . ?
Dy1 C1 2.6528(17) . ?
Dy1 C2 2.6713(17) . ?
Dy1 K1 3.6548(5) . ?
N1 C1 1.415(2) . ?
N1 C3 1.422(2) . ?
N1 K1 3.1860(15) . ?
N2 C2 1.399(2) . ?
N2 C15 1.403(2) . ?
N3 C27 1.412(2) . ?
N3 C29 1.421(2) . ?
N3 K1 2.9142(15) . ?
N4 C28 1.395(2) . ?
N4 C41 1.408(2) . ?
C1 C2 1.370(2) . ?
C1 H1 0.92(2) . ?
C2 H2 0.96(2) . ?
C3 C4 1.416(2) . ?
C3 C8 1.423(2) . ?
C3 K1 3.0711(17) . ?
C4 C5 1.399(2) . ?
C4 C9 1.522(2) . ?
C4 K1 3.1347(17) . ?
C5 C6 1.382(3) . ?
C5 H5A 0.9500 . ?
C6 C7 1.383(3) . ?
C6 H6A 0.9500 . ?
C7 C8 1.393(3) . ?
C7 H7A 0.9500 . ?
C8 C12 1.518(3) . ?
C9 C11 1.527(3) . ?
C9 C10 1.535(3) . ?
C9 H9A 1.0000 . ?
C10 H10A 0.9800 . ?
C10 H10B 0.9800 . ?
C10 H10C 0.9800 . ?
C11 H11A 0.9800 . ?
C11 H11B 0.9800 . ?
C11 H11C 0.9800 . ?
C12 C14 1.536(3) . ?
C12 C13 1.536(3) . ?
C12 H12A 1.0000 . ?
C13 H13A 0.9800 . ?
C13 H13B 0.9800 . ?
C13 H13C 0.9800 . ?
C14 H14A 0.9800 . ?
C14 H14B 0.9800 . ?
C14 H14C 0.9800 . ?
C15 C16 1.423(2) . ?
C15 C20 1.425(2) . ?
C16 C17 1.400(3) . ?
C16 C21 1.522(3) . ?
C17 C18 1.382(3) . ?
C17 H17A 0.9500 . ?
C18 C19 1.382(3) . ?
C18 H18A 0.9500 . ?
C19 C20 1.394(3) . ?
C19 H19A 0.9500 . ?
C20 C24 1.521(3) . ?
C21 C23 1.531(3) . ?
C21 C22 1.536(2) . ?
C21 H21A 1.0000 . ?
C22 H22A 0.9800 . ?
C22 H22B 0.9800 . ?
C22 H22C 0.9800 . ?
C23 H23A 0.9800 . ?
C23 H23B 0.9800 . ?
C23 H23C 0.9800 . ?
C24 C26 1.527(3) . ?
C24 C25 1.534(3) . ?
C24 H24A 1.0000 . ?
C25 H25A 0.9800 . ?
C25 H25B 0.9800 . ?
C25 H25C 0.9800 . ?
C26 H26A 0.9800 . ?
C26 H26B 0.9800 . ?
C26 H26C 0.9800 . ?
C27 C28 1.372(2) . ?
C27 H27 0.91(2) . ?
C28 H28 0.95(2) . ?
C29 C34 1.420(2) . ?
C29 C30 1.421(2) . ?
C29 K1 3.2486(17) . ?
C30 C31 1.395(2) . ?
C30 C35 1.519(2) . ?
C31 C32 1.383(3) . ?
C31 H31A 0.9500 . ?
C32 C33 1.378(3) . ?
C32 H32A 0.9500 . ?
C33 C34 1.396(3) . ?
C33 H33A 0.9500 . ?
C34 C38 1.523(3) . ?
C35 C37 1.522(3) . ?
C35 C36 1.529(3) . ?
C35 H35A 1.0000 . ?
C36 H36A 0.9800 . ?
C36 H36B 0.9800 . ?
C36 H36C 0.9800 . ?
C37 H37A 0.9800 . ?
C37 H37B 0.9800 . ?
C37 H37C 0.9800 . ?
C38 C39 1.533(3) . ?
C38 C40 1.537(3) . ?
C38 H38A 1.0000 . ?
C39 H39A 0.9800 . ?
C39 H39B 0.9800 . ?
C39 H39C 0.9800 . ?
C40 H40A 0.9800 . ?
C40 H40B 0.9800 . ?
C40 H40C 0.9800 . ?
C41 C42 1.417(2) . ?
C41 C46 1.419(2) . ?
C42 C43 1.396(3) . ?
C42 C47 1.526(3) . ?
C43 C44 1.383(3) . ?
C43 H43A 0.9500 . ?
C44 C45 1.390(3) . ?
C44 H44A 0.9500 . ?
C45 C46 1.393(2) . ?
C45 H45A 0.9500 . ?
C46 C50 1.524(2) . ?
C47 C48 1.508(3) . ?
C47 C49' 1.500(6) . ?
C47 C48' 1.523(6) . ?
C47 C49 1.543(3) . ?
C47 H47A 1.0000 . ?
C47 H47B 1.0000 . ?
C48 H48A 0.9800 . ?
C48 H48B 0.9800 . ?
C48 H48C 0.9800 . ?
C49 H49A 0.9800 . ?
C49 H49B 0.9800 . ?
C49 H49C 0.9800 . ?
C48' H48D 0.9800 . ?
C48' H48E 0.9800 . ?
C48' H48F 0.9800 . ?
C49' H49D 0.9800 . ?
C49' H49E 0.9800 . ?
C49' H49F 0.9800 . ?
C50 C52 1.533(2) . ?
C50 C51 1.542(3) . ?
C50 H50A 1.0000 . ?
C51 H51A 0.9800 . ?
C51 H51B 0.9800 . ?
C51 H51C 0.9800 . ?
C52 H52A 0.9800 . ?
C52 H52B 0.9800 . ?
C52 H52C 0.9800 . ?
K1 O1S 2.6416(16) . ?
K1 O2S 2.6599(14) . ?
K1 C1S 3.325(2) . ?
K1 C5S 3.478(2) . ?
O1S C4S 1.423(3) . ?
O1S C1S 1.427(3) . ?
C1S C2S 1.495(4) . ?
C1S H1SA 0.9900 . ?
C1S H1SB 0.9900 . ?
O2S C8S' 1.431(4) . ?
O2S C5S 1.430(2) . ?
O2S C8S 1.433(5) . ?
C2S C3S 1.520(4) . ?
C2S H2SA 0.9900 . ?
C2S H2SB 0.9900 . ?
C3S C4S 1.509(3) . ?
C3S H3SA 0.9900 . ?
C3S H3SB 0.9900 . ?
C4S H4SA 0.9900 . ?
C4S H4SB 0.9900 . ?
C5S C6S 1.524(3) . ?
C5S H5SA 0.9900 . ?
C5S H5SB 0.9900 . ?
C6S C7S' 1.525(4) . ?
C6S C7S 1.528(5) . ?
C6S H6SA 0.9900 . ?
C6S H6SB 0.9900 . ?
C7S C8S 1.531(6) . ?
C7S H7SA 0.9900 . ?
C7S H7SB 0.9900 . ?
C8S H8SA 0.9900 . ?
C8S H8SB 0.9900 . ?
C7S' C8S' 1.532(5) . ?
C7S' H7SC 0.9900 . ?
C7S' H7SD 0.9900 . ?
C8S' H8SC 0.9900 . ?
C8S' H8SD 0.9900 . ?
